data_7158803
loop_
_publ_author_name
'Fang, Yu'
'Ren, Shangfeng'
'He, Chen'
'Han, Huiqi'
'Liao, Fuming'
'Liu, Jin-Biao'
'Yang, Min'

_publ_section_title
;
 Selective halocyclization and iodosulfonylation of N-benzothiazol2-yl
 alkynamides under mild conditions
;
_journal_name_full 'Organic &amp; Biomolecular Chemistry'
_journal_paper_doi 10.1039/D2OB01165D
_journal_year 2022
_chemical_formula_moiety 'C16 H9 I N2 O S'
_chemical_formula_sum 'C16 H9 I N2 O S'
_chemical_formula_weight 404.21
_space_group_crystal_system monoclinic
_space_group_IT_number 14
_space_group_name_Hall '-P 2ybc'
_space_group_name_H-M_alt 'P 1 21/c 1'
_atom_sites_solution_hydrogens geom
_audit_creation_date 2021-11-22
_audit_creation_method
;
Olex2 1.2
(compiled 2018.05.29 svn.r3508 for OlexSys, GUI svn.r5506)
;
_audit_update_record
;
2022-06-28 deposited with the CCDC.	2022-07-29 downloaded from the CCDC.
;
_cell_angle_alpha 90
_cell_angle_beta 104.434(7)
_cell_angle_gamma 90
_cell_formula_units_Z 8
_cell_length_a 19.9343(14)
_cell_length_b 7.2169(5)
_cell_length_c 20.7700(14)
_cell_measurement_reflns_used 3867
_cell_measurement_temperature 293(2)
_cell_measurement_theta_max 28.8430
_cell_measurement_theta_min 3.4940
_cell_volume 2893.7(4)
_computing_molecular_graphics 'Olex2 (Dolomanov et al., 2009)'
_computing_publication_material 'Olex2 (Dolomanov et al., 2009)'
_computing_structure_refinement 'XL (Sheldrick, 2008)'
_diffrn_ambient_temperature 293(2)
_diffrn_measured_fraction_theta_full 0.999
_diffrn_measured_fraction_theta_max 0.838
_diffrn_measurement_device_type 'multiwire proportional'
_diffrn_measurement_method 'phi and omega scans'
_diffrn_radiation_monochromator graphite
_diffrn_radiation_type MoK\a
_diffrn_radiation_wavelength 0.71073
_diffrn_reflns_av_R_equivalents 0.0312
_diffrn_reflns_av_unetI/netI 0.0549
_diffrn_reflns_Laue_measured_fraction_full 0.999
_diffrn_reflns_Laue_measured_fraction_max 0.838
_diffrn_reflns_limit_h_max 27
_diffrn_reflns_limit_h_min -27
_diffrn_reflns_limit_k_max 9
_diffrn_reflns_limit_k_min -9
_diffrn_reflns_limit_l_max 26
_diffrn_reflns_limit_l_min -28
_diffrn_reflns_number 13012
_diffrn_reflns_point_group_measured_fraction_full 0.999
_diffrn_reflns_point_group_measured_fraction_max 0.838
_diffrn_reflns_theta_full 25.242
_diffrn_reflns_theta_max 29.577
_diffrn_reflns_theta_min 2.999
_exptl_absorpt_coefficient_mu 2.356
_exptl_absorpt_correction_T_max 1.00000
_exptl_absorpt_correction_T_min 0.49624
_exptl_absorpt_correction_type multi-scan
_exptl_crystal_density_diffrn 1.856
_exptl_crystal_description BLOCK
_exptl_crystal_F_000 1568
_exptl_crystal_size_max 0.24
_exptl_crystal_size_mid 0.23
_exptl_crystal_size_min 0.22
_refine_diff_density_max 1.249
_refine_diff_density_min -1.349
_refine_diff_density_rms 0.117
_refine_ls_extinction_method none
_refine_ls_goodness_of_fit_ref 1.041
_refine_ls_hydrogen_treatment constr
_refine_ls_matrix_type full
_refine_ls_number_parameters 379
_refine_ls_number_reflns 6790
_refine_ls_number_restraints 0
_refine_ls_restrained_S_all 1.041
_refine_ls_R_factor_all 0.0756
_refine_ls_R_factor_gt 0.0454
_refine_ls_shift/su_max 0.002
_refine_ls_shift/su_mean 0.000
_refine_ls_structure_factor_coef Fsqd
_refine_ls_weighting_details 'w=1/[\s^2^(Fo^2^)+(0.0427P)^2^+0.2342P] where P=(Fo^2^+2Fc^2^)/3'
_refine_ls_weighting_scheme calc
_refine_ls_wR_factor_gt 0.0914
_refine_ls_wR_factor_ref 0.1073
_reflns_Friedel_coverage 0.000
_reflns_number_gt 4707
_reflns_number_total 6790
_reflns_threshold_expression 'I > 2\s(I)'
_cod_data_source_file d2ob01165d2.cif
_cod_data_source_block 1
_cod_depositor_comments
;

2024-11-08
Z value and formula fixed to values more according to usual
chemical conventions.                 miguel
;
_cod_original_formula_sum 'C32 H18 I2 N4 O2 S2'
_cod_original_formula_weight 808.42
_cod_original_formula_moiety '2(C16 H9 I N2 O S)'
_cod_original_formula_units_Z 4
_cod_database_code 7158803
_shelx_shelxl_version_number 2014/7
_shelx_space_group_comment
;
The symmetry employed for this shelxl refinement is uniquely defined
by the following loop, which should always be used as a source of
symmetry information in preference to the above space-group names.
They are only intended as comments.
;
_shelx_estimated_absorpt_t_max 0.625
_shelx_estimated_absorpt_t_min 0.602
_olex2_refinement_description
;
1. Fixed Uiso
 At 1.2 times of:
  All C(H) groups
2.a Aromatic/amide H refined with riding coordinates:
 C31(H31), C24(H24), C23(H23), C22(H22), C18(H18), C17(H17), C16(H16),
 C13(H13), C10(H10), C9(H9), C8(H8), C7(H7), C6(H6), C5(H5), C4(H4), C2(H2),
 C1(H1), C35(H35)
;
_olex2_submission_special_instructions 'No special instructions were received'

loop_
_space_group_symop_operation_xyz
'x, y, z'
'-x, y+1/2, -z+1/2'
'-x, -y, -z'
'x, -y-1/2, z-1/2'

loop_
_atom_site_label
_atom_site_type_symbol
_atom_site_fract_x
_atom_site_fract_y
_atom_site_fract_z
_atom_site_U_iso_or_equiv
_atom_site_adp_type
_atom_site_occupancy
_atom_site_site_symmetry_order
_atom_site_calc_flag
_atom_site_refinement_flags_posn
_atom_site_refinement_flags_adp
_atom_site_refinement_flags_occupancy
_atom_site_disorder_assembly
_atom_site_disorder_group
I1 I -0.08887(2) 0.29465(5) 0.38501(2) 0.04556(11) Uani 1 1 d . . . . .
I2 I 0.47281(2) 0.83867(5) 0.36714(2) 0.05366(12) Uani 1 1 d . . . . .
S1 S 0.19919(9) 0.1863(2) 0.60991(6) 0.0649(4) Uani 1 1 d . . . . .
S2 S 0.46784(7) 0.8342(2) 0.05499(7) 0.0560(4) Uani 1 1 d . . . . .
N4 N 0.40912(18) 0.8219(4) 0.15239(17) 0.0324(8) Uani 1 1 d . . . . .
O1 O -0.0562(2) 0.2176(5) 0.54075(17) 0.0629(10) Uani 1 1 d . . . . .
O2 O 0.59159(17) 0.8345(5) 0.29125(18) 0.0614(10) Uani 1 1 d . . . . .
N2 N 0.1262(2) 0.2234(5) 0.48913(17) 0.0360(8) Uani 1 1 d . . . . .
N1 N 0.0618(3) 0.2063(5) 0.57162(18) 0.0497(11) Uani 1 1 d . . . . .
N3 N 0.5333(2) 0.8357(6) 0.1820(2) 0.0492(10) Uani 1 1 d . . . . .
C31 C 0.0647(2) 0.1220(8) 0.3297(2) 0.0478(12) Uani 1 1 d . . . . .
H31 H 0.0567 0.0047 0.3448 0.057 Uiso 1 1 calc R . . . .
C30 C 0.0044(2) 0.2539(6) 0.4566(2) 0.0339(10) Uani 1 1 d . . . . .
C29 C 0.3780(3) 0.8205(6) 0.0369(2) 0.0442(12) Uani 1 1 d . . . . .
C28 C 0.1195(3) 0.2051(6) 0.5533(2) 0.0425(11) Uani 1 1 d . . . . .
C27 C 0.4687(2) 0.8284(6) 0.2657(2) 0.0360(10) Uani 1 1 d . . . . .
C26 C 0.4738(3) 0.8303(6) 0.1402(2) 0.0411(11) Uani 1 1 d . . . . .
C25 C 0.2422(3) 0.1957(6) 0.5469(2) 0.0487(13) Uani 1 1 d . . . . .
C24 C 0.0811(3) 0.3202(12) 0.2419(3) 0.077(2) Uani 1 1 d . . . . .
H24 H 0.0848 0.3351 0.1984 0.093 Uiso 1 1 calc R . . . .
C23 C 0.3068(2) 0.9917(7) 0.2418(2) 0.0479(12) Uani 1 1 d . . . . .
H23 H 0.3253 1.1014 0.2302 0.058 Uiso 1 1 calc R . . . .
C22 C 0.0806(2) 0.4517(7) 0.3477(2) 0.0451(11) Uani 1 1 d . . . . .
H22 H 0.0835 0.5545 0.3752 0.054 Uiso 1 1 calc R . . . .
C21 C 0.0655(2) 0.2510(5) 0.43918(19) 0.0315(9) Uani 1 1 d . . . . .
C20 C 0.0707(2) 0.2741(6) 0.37039(19) 0.0343(10) Uani 1 1 d . . . . .
C19 C 0.1968(3) 0.2124(6) 0.4841(2) 0.0411(11) Uani 1 1 d . . . . .
C18 C 0.2465(3) 0.9956(8) 0.2626(2) 0.0566(14) Uani 1 1 d . . . . .
H18 H 0.2242 1.1078 0.2646 0.068 Uiso 1 1 calc R . . . .
C17 C 0.2828(3) 0.7973(7) 0.0879(2) 0.0479(12) Uani 1 1 d . . . . .
H17 H 0.2658 0.7909 0.1257 0.057 Uiso 1 1 calc R . . . .
C16 C 0.2513(3) 0.6702(8) 0.2758(3) 0.0606(15) Uani 1 1 d . . . . .
H16 H 0.2321 0.5609 0.2868 0.073 Uiso 1 1 calc R . . . .
C15 C -0.0007(3) 0.2232(6) 0.5255(2) 0.0431(12) Uani 1 1 d . . . . .
C14 C 0.3399(2) 0.8259(6) 0.2380(2) 0.0362(10) Uani 1 1 d . . . . .
C13 C 0.2374(3) 0.7907(7) 0.0253(2) 0.0524(13) Uani 1 1 d . . . . .
H13 H 0.1899 0.7818 0.0211 0.063 Uiso 1 1 calc R . . . .
C12 C 0.4071(2) 0.8242(6) 0.2196(2) 0.0352(10) Uani 1 1 d . . . . .
C11 C 0.5356(2) 0.8324(6) 0.2492(2) 0.0427(11) Uani 1 1 d . . . . .
C10 C 0.2192(3) 0.8350(8) 0.2804(3) 0.0587(15) Uani 1 1 d . . . . .
H10 H 0.1791 0.8383 0.2956 0.070 Uiso 1 1 calc R . . . .
C9 C 0.3131(3) 0.1836(7) 0.5546(3) 0.0619(16) Uani 1 1 d . . . . .
H9 H 0.3431 0.1734 0.5966 0.074 Uiso 1 1 calc R . . . .
C8 C 0.3384(3) 0.1868(7) 0.4986(3) 0.0649(16) Uani 1 1 d . . . . .
H8 H 0.3859 0.1791 0.5031 0.078 Uiso 1 1 calc R . . . .
C7 C 0.2223(3) 0.2141(7) 0.4278(2) 0.0515(13) Uani 1 1 d . . . . .
H7 H 0.1924 0.2234 0.3857 0.062 Uiso 1 1 calc R . . . .
C6 C 0.0857(3) 0.4696(10) 0.2823(3) 0.0677(17) Uani 1 1 d . . . . .
H6 H 0.0925 0.5864 0.2661 0.081 Uiso 1 1 calc R . . . .
C5 C 0.0710(3) 0.1493(11) 0.2647(3) 0.073(2) Uani 1 1 d . . . . .
H5 H 0.0681 0.0477 0.2366 0.087 Uiso 1 1 calc R . . . .
C4 C 0.3122(3) 0.6636(7) 0.2549(2) 0.0477(12) Uani 1 1 d . . . . .
H4 H 0.3341 0.5510 0.2523 0.057 Uiso 1 1 calc R . . . .
C3 C 0.3526(2) 0.8131(6) 0.0942(2) 0.0365(10) Uani 1 1 d . . . . .
C2 C 0.3328(3) 0.8122(7) -0.0255(2) 0.0571(14) Uani 1 1 d . . . . .
H2 H 0.3495 0.8166 -0.0635 0.069 Uiso 1 1 calc R . . . .
C1 C 0.2628(3) 0.7975(7) -0.0308(3) 0.0571(14) Uani 1 1 d . . . . .
H1 H 0.2322 0.7920 -0.0727 0.068 Uiso 1 1 calc R . . . .
C35 C 0.2941(3) 0.2015(8) 0.4357(3) 0.0626(15) Uani 1 1 d . . . . .
H35 H 0.3121 0.2031 0.3985 0.075 Uiso 1 1 calc R . . . .

loop_
_atom_site_aniso_label
_atom_site_aniso_U_11
_atom_site_aniso_U_22
_atom_site_aniso_U_33
_atom_site_aniso_U_23
_atom_site_aniso_U_13
_atom_site_aniso_U_12
I1 0.04072(19) 0.0552(2) 0.04379(19) 0.00661(15) 0.01618(15) 0.00333(15)
I2 0.0494(2) 0.0679(2) 0.03923(19) -0.00110(16) 0.00250(15) -0.00379(17)
S1 0.0780(11) 0.0794(10) 0.0263(6) 0.0028(6) -0.0079(6) -0.0060(8)
S2 0.0492(8) 0.0776(9) 0.0475(7) 0.0089(7) 0.0242(6) 0.0019(7)
N4 0.0304(19) 0.0353(19) 0.0317(18) 0.0017(16) 0.0080(15) 0.0013(16)
O1 0.076(3) 0.080(3) 0.046(2) 0.0051(19) 0.040(2) 0.002(2)
O2 0.0269(18) 0.090(3) 0.061(2) 0.004(2) -0.0009(16) -0.0032(19)
N2 0.047(2) 0.0354(19) 0.0252(18) -0.0027(16) 0.0073(16) -0.0034(18)
N1 0.078(3) 0.048(2) 0.0230(19) 0.0001(18) 0.013(2) -0.001(2)
N3 0.037(2) 0.057(3) 0.057(3) 0.007(2) 0.016(2) -0.002(2)
C31 0.037(3) 0.071(3) 0.036(2) -0.019(3) 0.009(2) -0.004(3)
C30 0.048(3) 0.032(2) 0.026(2) -0.0008(18) 0.018(2) -0.001(2)
C29 0.045(3) 0.049(3) 0.040(3) 0.004(2) 0.013(2) 0.007(2)
C28 0.064(3) 0.037(2) 0.025(2) -0.001(2) 0.007(2) -0.001(2)
C27 0.031(2) 0.035(2) 0.040(2) 0.004(2) 0.0063(19) -0.002(2)
C26 0.038(3) 0.044(3) 0.044(3) 0.004(2) 0.016(2) 0.001(2)
C25 0.057(3) 0.042(3) 0.036(3) 0.000(2) -0.008(2) -0.007(3)
C24 0.038(3) 0.169(7) 0.026(3) 0.013(4) 0.011(2) 0.014(4)
C23 0.039(3) 0.058(3) 0.046(3) -0.001(2) 0.008(2) 0.006(3)
C22 0.035(3) 0.063(3) 0.039(2) 0.011(2) 0.013(2) 0.002(2)
C21 0.044(3) 0.029(2) 0.0197(19) -0.0012(17) 0.0060(18) -0.002(2)
C20 0.031(2) 0.050(3) 0.022(2) 0.000(2) 0.0070(17) 0.000(2)
C19 0.044(3) 0.035(2) 0.036(2) -0.003(2) -0.005(2) -0.002(2)
C18 0.043(3) 0.071(4) 0.057(3) -0.009(3) 0.014(2) 0.016(3)
C17 0.044(3) 0.064(3) 0.035(2) -0.003(2) 0.008(2) 0.000(3)
C16 0.042(3) 0.076(4) 0.068(4) 0.012(3) 0.021(3) -0.010(3)
C15 0.066(4) 0.037(2) 0.031(2) 0.000(2) 0.022(2) 0.002(3)
C14 0.025(2) 0.052(3) 0.030(2) -0.005(2) 0.0041(18) 0.002(2)
C13 0.043(3) 0.072(3) 0.037(3) -0.010(3) 0.000(2) 0.003(3)
C12 0.032(2) 0.033(2) 0.040(2) 0.003(2) 0.0080(19) -0.001(2)
C11 0.032(2) 0.046(3) 0.048(3) 0.006(2) 0.006(2) 0.000(2)
C10 0.039(3) 0.089(4) 0.053(3) 0.000(3) 0.019(3) 0.008(3)
C9 0.063(4) 0.059(4) 0.047(3) 0.001(3) -0.019(3) -0.002(3)
C8 0.036(3) 0.067(4) 0.079(4) -0.008(3) -0.010(3) -0.003(3)
C7 0.041(3) 0.074(3) 0.035(3) -0.001(3) 0.001(2) 0.005(3)
C6 0.043(3) 0.116(5) 0.048(3) 0.038(4) 0.018(3) 0.005(3)
C5 0.034(3) 0.147(6) 0.036(3) -0.038(4) 0.006(2) 0.006(4)
C4 0.040(3) 0.053(3) 0.052(3) 0.004(2) 0.015(2) 0.001(2)
C3 0.038(3) 0.038(2) 0.031(2) 0.001(2) 0.0052(19) 0.003(2)
C2 0.067(4) 0.070(4) 0.038(3) -0.003(3) 0.020(3) 0.010(3)
C1 0.056(3) 0.074(4) 0.037(3) -0.002(3) 0.005(2) 0.007(3)
C35 0.038(3) 0.082(4) 0.062(4) -0.004(3) 0.002(3) 0.000(3)

loop_
_atom_type_symbol
_atom_type_description
_atom_type_scat_dispersion_real
_atom_type_scat_dispersion_imag
_atom_type_scat_source
C C 0.0033 0.0016 'International Tables Vol C Tables 4.2.6.8 and 6.1.1.4'
H H 0.0000 0.0000 'International Tables Vol C Tables 4.2.6.8 and 6.1.1.4'
I I -0.4742 1.8119 'International Tables Vol C Tables 4.2.6.8 and 6.1.1.4'
N N 0.0061 0.0033 'International Tables Vol C Tables 4.2.6.8 and 6.1.1.4'
O O 0.0106 0.0060 'International Tables Vol C Tables 4.2.6.8 and 6.1.1.4'
S S 0.1246 0.1234 'International Tables Vol C Tables 4.2.6.8 and 6.1.1.4'

loop_
_geom_angle_atom_site_label_1
_geom_angle_atom_site_label_2
_geom_angle_atom_site_label_3
_geom_angle
_geom_angle_site_symmetry_1
_geom_angle_site_symmetry_3
_geom_angle_publ_flag
C28 S1 C25 91.6(2) . . ?
C29 S2 C26 91.4(2) . . ?
C26 N4 C12 116.2(4) . . ?
C26 N4 C3 115.0(3) . . ?
C12 N4 C3 128.7(4) . . ?
C28 N2 C21 117.2(4) . . ?
C28 N2 C19 113.4(4) . . ?
C21 N2 C19 129.4(3) . . ?
C28 N1 C15 120.8(4) . . ?
C26 N3 C11 118.3(4) . . ?
C20 C31 C5 117.8(5) . . ?
C21 C30 I1 120.7(3) . . ?
C21 C30 C15 122.7(4) . . ?
C15 C30 I1 116.6(3) . . ?
C3 C29 S2 112.9(4) . . ?
C2 C29 S2 126.8(4) . . ?
C2 C29 C3 120.2(5) . . ?
N2 C28 S1 111.8(4) . . ?
N1 C28 S1 122.1(3) . . ?
N1 C28 N2 126.0(5) . . ?
C12 C27 I2 120.8(3) . . ?
C12 C27 C11 123.8(4) . . ?
C11 C27 I2 115.3(3) . . ?
N4 C26 S2 110.9(3) . . ?
N3 C26 S2 120.2(4) . . ?
N3 C26 N4 128.9(4) . . ?
C19 C25 S1 112.4(4) . . ?
C9 C25 S1 126.4(4) . . ?
C9 C25 C19 121.2(5) . . ?
C5 C24 C6 120.0(5) . . ?
C18 C23 C14 120.3(5) . . ?
C6 C22 C20 117.7(5) . . ?
N2 C21 C20 118.7(4) . . ?
C30 C21 N2 118.2(4) . . ?
C30 C21 C20 123.1(4) . . ?
C31 C20 C22 121.6(4) . . ?
C31 C20 C21 119.5(4) . . ?
C22 C20 C21 118.9(4) . . ?
C25 C19 N2 110.7(4) . . ?
C7 C19 N2 129.2(4) . . ?
C7 C19 C25 120.1(5) . . ?
C10 C18 C23 120.3(5) . . ?
C3 C17 C13 120.1(4) . . ?
C10 C16 C4 120.9(5) . . ?
O1 C15 N1 122.5(4) . . ?
O1 C15 C30 122.7(5) . . ?
N1 C15 C30 114.8(4) . . ?
C23 C14 C12 119.9(4) . . ?
C4 C14 C23 119.8(4) . . ?
C4 C14 C12 120.2(4) . . ?
C1 C13 C17 119.9(5) . . ?
N4 C12 C14 120.5(4) . . ?
C27 C12 N4 117.1(4) . . ?
C27 C12 C14 122.4(4) . . ?
O2 C11 N3 120.7(4) . . ?
O2 C11 C27 123.6(4) . . ?
N3 C11 C27 115.7(4) . . ?
C16 C10 C18 119.6(5) . . ?
C8 C9 C25 118.7(5) . . ?
C9 C8 C35 121.0(6) . . ?
C19 C7 C35 118.7(5) . . ?
C24 C6 C22 121.3(6) . . ?
C24 C5 C31 121.5(6) . . ?
C14 C4 C16 119.2(5) . . ?
C29 C3 N4 109.8(4) . . ?
C17 C3 N4 130.6(4) . . ?
C17 C3 C29 119.7(4) . . ?
C1 C2 C29 119.3(5) . . ?
C2 C1 C13 120.8(5) . . ?
C8 C35 C7 120.4(6) . . ?

loop_
_geom_bond_atom_site_label_1
_geom_bond_atom_site_label_2
_geom_bond_distance
_geom_bond_site_symmetry_2
_geom_bond_publ_flag
I1 C30 2.092(5) . ?
I2 C27 2.090(4) . ?
S1 C28 1.730(5) . ?
S1 C25 1.735(6) . ?
S2 C29 1.739(5) . ?
S2 C26 1.745(5) . ?
N4 C26 1.375(5) . ?
N4 C12 1.407(5) . ?
N4 C3 1.434(5) . ?
O1 C15 1.226(6) . ?
O2 C11 1.233(5) . ?
N2 C28 1.379(5) . ?
N2 C21 1.398(5) . ?
N2 C19 1.440(6) . ?
N1 C28 1.298(6) . ?
N1 C15 1.374(7) . ?
N3 C26 1.285(6) . ?
N3 C11 1.385(6) . ?
C31 C20 1.372(6) . ?
C31 C5 1.400(7) . ?
C30 C21 1.354(6) . ?
C30 C15 1.475(6) . ?
C29 C3 1.406(6) . ?
C29 C2 1.384(7) . ?
C27 C12 1.357(6) . ?
C27 C11 1.457(6) . ?
C25 C19 1.396(6) . ?
C25 C9 1.386(8) . ?
C24 C6 1.356(9) . ?
C24 C5 1.355(9) . ?
C23 C18 1.375(6) . ?
C23 C14 1.378(6) . ?
C22 C20 1.397(6) . ?
C22 C6 1.392(6) . ?
C21 C20 1.468(5) . ?
C19 C7 1.386(7) . ?
C18 C10 1.370(7) . ?
C17 C13 1.389(7) . ?
C17 C3 1.369(6) . ?
C16 C10 1.365(7) . ?
C16 C4 1.390(7) . ?
C14 C12 1.482(6) . ?
C14 C4 1.376(6) . ?
C13 C1 1.383(7) . ?
C9 C8 1.377(8) . ?
C8 C35 1.388(8) . ?
C7 C35 1.402(7) . ?
C2 C1 1.376(7) . ?
